data_7247329
loop_
_publ_author_name
'Zhong, Yun-Jing'
'Ouyang, Zhi-Jian'
'Kuang, Xiao-Man'
'Li, You-Hong'
'Chen, Wen-Bin'
'Yang, Meng'
'Dong, Wen'

_publ_section_title
;
 Solvent effect on the structures of three manganese complexes based on
 azotetrazole-3-hydroxy-2-naphthoic acid: synthesis, structures, and
 magnetic and fluorescent properties
;
_journal_issue 39
_journal_name_full CrystEngComm
_journal_page_first 5524
_journal_page_last 5532
_journal_paper_doi 10.1039/D3CE00678F
_journal_volume 25
_journal_year 2023
_chemical_formula_moiety 'C30 H28 Mn3 N14 O10, C3 H7 N O, 2(H2 O)'
_chemical_formula_sum 'C33 H39 Mn3 N15 O13'
_chemical_formula_weight 1018.61
_space_group_crystal_system monoclinic
_space_group_IT_number 15
_space_group_name_Hall '-C 2yc'
_space_group_name_H-M_alt 'C 1 2/c 1'
_atom_sites_solution_hydrogens mixed
_audit_creation_date 2022-04-15
_audit_creation_method
;
Olex2 1.5
(compiled 2022.04.07 svn.rca3783a0 for OlexSys, GUI svn.r6498)
;
_audit_update_record
;
2023-05-11 deposited with the CCDC.	2023-09-04 downloaded from the CCDC.
;
_cell_angle_alpha 90
_cell_angle_beta 102.939(2)
_cell_angle_gamma 90
_cell_formula_units_Z 4
_cell_length_a 21.7912(13)
_cell_length_b 20.2706(13)
_cell_length_c 10.2341(6)
_cell_measurement_reflns_used 4595
_cell_measurement_temperature 120(2)
_cell_measurement_theta_max 27.345
_cell_measurement_theta_min 2.642
_cell_volume 4405.8(5)
_computing_cell_refinement 'SAINT v8.37A (Bruker, 2015)'
_computing_data_reduction 'SAINT v8.37A (Bruker, 2015)'
_computing_molecular_graphics 'Olex2 1.5 (Dolomanov et al., 2009)'
_computing_publication_material 'Olex2 1.5 (Dolomanov et al., 2009)'
_computing_structure_refinement 'XL  (Sheldrick, 2008)'
_computing_structure_solution 'ShelXT (Sheldrick, 2015)'
_diffrn_ambient_temperature 120.02
_diffrn_measured_fraction_theta_full 0.999
_diffrn_measured_fraction_theta_max 0.989
_diffrn_measurement_device_type 'Bruker APEX-II CCD'
_diffrn_measurement_method '\f and \w scans'
_diffrn_radiation_type MoK\a
_diffrn_radiation_wavelength 0.71073
_diffrn_reflns_av_R_equivalents 0.0574
_diffrn_reflns_av_unetI/netI 0.0623
_diffrn_reflns_Laue_measured_fraction_full 0.999
_diffrn_reflns_Laue_measured_fraction_max 0.989
_diffrn_reflns_limit_h_max 24
_diffrn_reflns_limit_h_min -28
_diffrn_reflns_limit_k_max 26
_diffrn_reflns_limit_k_min -23
_diffrn_reflns_limit_l_max 13
_diffrn_reflns_limit_l_min -12
_diffrn_reflns_number 17323
_diffrn_reflns_point_group_measured_fraction_full 0.999
_diffrn_reflns_point_group_measured_fraction_max 0.989
_diffrn_reflns_theta_full 26.000
_diffrn_reflns_theta_max 27.486
_diffrn_reflns_theta_min 2.641
_diffrn_source_current 1.0
_diffrn_source_power 0.05
_diffrn_source_voltage 50.0
_diffrn_standards_number 0
_exptl_absorpt_coefficient_mu 0.924
_exptl_absorpt_correction_T_max 0.903
_exptl_absorpt_correction_T_min 0.840
_exptl_absorpt_correction_type multi-scan
_exptl_absorpt_process_details
'SADABS-2014/5 (Bruker,2014/5) was used for absorption correction. wR2(int) was 0.0710 before and 0.0491 after correction. The Ratio of minimum to maximum transmission is 0.8801. The \l/2 correction factor is Not present.'
_exptl_crystal_colour 'clear light red'
_exptl_crystal_colour_lustre clear
_exptl_crystal_colour_modifier light
_exptl_crystal_colour_primary red
_exptl_crystal_density_diffrn 1.536
_exptl_crystal_description block
_exptl_crystal_F_000 2084
_exptl_crystal_size_max 0.189
_exptl_crystal_size_mid 0.174
_exptl_crystal_size_min 0.111
_refine_diff_density_max 0.707
_refine_diff_density_min -0.633
_refine_diff_density_rms 0.097
_refine_ls_extinction_method none
_refine_ls_goodness_of_fit_ref 1.049
_refine_ls_hydrogen_treatment mixed
_refine_ls_matrix_type full
_refine_ls_number_parameters 346
_refine_ls_number_reflns 5011
_refine_ls_number_restraints 95
_refine_ls_restrained_S_all 1.064
_refine_ls_R_factor_all 0.0898
_refine_ls_R_factor_gt 0.0546
_refine_ls_shift/su_max 0.002
_refine_ls_shift/su_mean 0.000
_refine_ls_structure_factor_coef Fsqd
_refine_ls_weighting_details 'w=1/[\s^2^(Fo^2^)+(0.1000P)^2^+6.0000P] where P=(Fo^2^+2Fc^2^)/3'
_refine_ls_weighting_scheme calc
_refine_ls_wR_factor_gt 0.1495
_refine_ls_wR_factor_ref 0.1674
_reflns_Friedel_coverage 0.000
_reflns_number_gt 3637
_reflns_number_total 5066
_reflns_threshold_expression 'I > 2\s(I)'
_cod_data_source_file d3ce00678f2.cif
_cod_data_source_block 3
_cod_depositor_comments 'Adding full bibliography for 7247329--7247331.cif.'
_cod_database_code 7247329
_shelx_shelxl_version_number 2014/7
_shelx_space_group_comment
;
The symmetry employed for this shelxl refinement is uniquely defined
by the following loop, which should always be used as a source of
symmetry information in preference to the above space-group names.
They are only intended as comments.
;
_shelx_estimated_absorpt_t_max 0.904
_shelx_estimated_absorpt_t_min 0.845
_olex2_refinement_description
;
1. Restrained distances
 O6-C16
 1.24 with sigma of 0.01
 N10-C16
 1.34 with sigma of 0.01
 N10-C17 = N10-C18
 1.48 with sigma of 0.01
 N10-C17 \\sim N10-C18
 with sigma of 0.02
2. Uiso/Uaniso restraints and constraints
Uanis(N10) \\sim Ueq, Uanis(C16) \\sim Ueq, Uanis(O6) \\sim Ueq: with sigma of
0.01 and sigma for terminal atoms of 0.02
Uanis(N6) \\sim Ueq, Uanis(N4) \\sim Ueq, Uanis(N3) \\sim Ueq, Uanis(N1) \\sim
Ueq, Uanis(C1) \\sim Ueq, Uanis(N8) \\sim Ueq: with sigma of 0.01 and sigma for
terminal atoms of 0.02
Uanis(N4) \\sim Ueq, Uanis(N3) \\sim Ueq, Uanis(N6) \\sim Ueq, Uanis(C1) \\sim
Ueq, Uanis(N8) \\sim Ueq, Uanis(N1) \\sim Ueq: with sigma of 0.001 and sigma
for terminal atoms of 0.002
Uanis(N4) \\sim Ueq, Uanis(N6) \\sim Ueq: with sigma of 0.01 and sigma for
terminal atoms of 0.02
Uanis(N5) \\sim Ueq, Uanis(N4) \\sim Ueq, Uanis(N6) \\sim Ueq, Uanis(N7) \\sim
Ueq: with sigma of 0.001 and sigma for terminal atoms of 0.002
Uanis(C17) \\sim Ueq, Uanis(C18) \\sim Ueq: with sigma of 0.01 and sigma for
terminal atoms of 0.02
Uanis(O7) \\sim Ueq, Uanis(O8) \\sim Ueq: with sigma of 0.001 and sigma for
terminal atoms of 0.002
3. Others
 Sof(N5)=Sof(N7)=1-FVAR(1)
 Sof(N6)=Sof(N4)=FVAR(1)
 Fixed Sof: H17A(0.5) H17B(0.5) H17C(0.5) N10(0.5) H18A(0.5) H18B(0.5)
 H18C(0.5) C16(0.5) H16(0.5) O6(0.5) O7(0.6) H7A(0.6) H7B(0.6) O8(0.4) H8A(0.4)
 H8B(0.4)
4.a Riding coordinates:
 C18(H18A,H18B,H18C)
4.b Free rotating group:
 O7(H7A,H7B), O8(H8A,H8B)
4.c Rotating group:
 O3(H3A)
4.d Aromatic/amide H refined with riding coordinates:
 C6(H6), C11(H11), C8(H8), C9(H9), C13(H13), C10(H10), C16(H16)
4.e Idealised Me refined as rotating group:
 C14(H14A,H14B,H14C), C15(H15A,H15B,H15C), C17(H17A,H17B,H17C)
;
_olex2_submission_special_instructions 'No special instructions were received'

loop_
_space_group_symop_operation_xyz
'x, y, z'
'-x, y, -z+1/2'
'x+1/2, y+1/2, z'
'-x+1/2, y+1/2, -z+1/2'
'-x, -y, -z'
'x, -y, z-1/2'
'-x+1/2, -y+1/2, -z'
'x+1/2, -y+1/2, z-1/2'

loop_
_atom_site_label
_atom_site_type_symbol
_atom_site_fract_x
_atom_site_fract_y
_atom_site_fract_z
_atom_site_U_iso_or_equiv
_atom_site_adp_type
_atom_site_occupancy
_atom_site_site_symmetry_order
_atom_site_calc_flag
_atom_site_refinement_flags_posn
_atom_site_refinement_flags_adp
_atom_site_refinement_flags_occupancy
_atom_site_disorder_assembly
_atom_site_disorder_group
Mn1 Mn 0.31034(2) 0.28949(2) 0.61059(5) 0.01322(17) Uani 1 1 d . . . . .
Mn2 Mn 0.5000 0.27619(4) 0.7500 0.0153(2) Uani 1 2 d S T P A .
O1 O 0.20614(12) 0.29500(12) 0.5360(2) 0.0165(5) Uani 1 1 d . . . . .
O4 O 0.09451(11) 0.25701(13) 0.3669(3) 0.0209(6) Uani 1 1 d . . . . .
O5 O 0.00865(12) 0.29537(14) 0.4146(3) 0.0256(6) Uani 1 1 d . . . . .
O2 O 0.29258(14) 0.22960(14) 0.7753(3) 0.0297(7) Uani 1 1 d . . . . .
O3 O 0.32106(17) 0.35081(17) 0.4444(3) 0.0372(8) Uani 1 1 d . . . . .
H3A H 0.3338 0.3270 0.3838 0.056 Uiso 1 1 d R U . . .
N2 N 0.26595(14) 0.38656(14) 0.6939(3) 0.0163(6) Uani 1 1 d . . . . .
N8 N 0.29864(15) 0.42790(16) 0.7754(3) 0.0234(7) Uani 1 1 d . U . . .
N1 N 0.38131(15) 0.35070(15) 0.7652(3) 0.0213(7) Uani 1 1 d . U . . .
N9 N 0.32729(18) 0.1739(2) 0.9703(4) 0.0360(9) Uani 1 1 d . . . . .
N3 N 0.44385(16) 0.35030(17) 0.8188(3) 0.0280(8) Uani 1 1 d . U . . .
C4 C 0.10535(16) 0.34508(17) 0.5261(3) 0.0150(7) Uani 1 1 d . . . . .
C7 C 0.10096(17) 0.45184(18) 0.6359(3) 0.0172(7) Uani 1 1 d . . . . .
C2 C 0.20267(16) 0.39645(17) 0.6503(3) 0.0143(7) Uani 1 1 d . . . . .
C12 C 0.16730(17) 0.45300(17) 0.6814(3) 0.0160(7) Uani 1 1 d . . . . .
C3 C 0.17306(16) 0.34290(17) 0.5680(3) 0.0147(7) Uani 1 1 d . . . . .
N6 N 0.4102(4) 0.4469(5) 0.8616(14) 0.022(3) Uani 0.44(3) 1 d . U P A 1
C6 C 0.07234(17) 0.39647(18) 0.5619(3) 0.0186(8) Uani 1 1 d . . . . .
H6 H 0.0277 0.3951 0.5358 0.022 Uiso 1 1 calc R U . . .
C11 C 0.19360(18) 0.51052(19) 0.7526(4) 0.0226(8) Uani 1 1 d . . . . .
H11 H 0.2379 0.5134 0.7852 0.027 Uiso 1 1 calc R U . . .
C8 C 0.06341(18) 0.5047(2) 0.6623(4) 0.0233(8) Uani 1 1 d . . . . .
H8 H 0.0189 0.5023 0.6330 0.028 Uiso 1 1 calc R U . . .
C5 C 0.06807(17) 0.29573(17) 0.4330(4) 0.0173(7) Uani 1 1 d . . . . .
N4 N 0.4612(4) 0.4113(6) 0.8674(14) 0.022(3) Uani 0.44(3) 1 d . U P A 1
C9 C 0.09059(19) 0.5599(2) 0.7299(4) 0.0274(9) Uani 1 1 d . . . . .
H9 H 0.0653 0.5959 0.7457 0.033 Uiso 1 1 calc R U . . .
C1 C 0.36163(19) 0.4061(2) 0.8095(4) 0.0272(9) Uani 1 1 d . U . . .
C13 C 0.3357(2) 0.2092(2) 0.8677(4) 0.0285(9) Uani 1 1 d . . . . .
H13 H 0.3777 0.2200 0.8640 0.034 Uiso 1 1 calc R U . . .
C10 C 0.15610(19) 0.5618(2) 0.7749(4) 0.0276(9) Uani 1 1 d . . . . .
H10 H 0.1751 0.5996 0.8222 0.033 Uiso 1 1 calc R U . . .
C14 C 0.2644(3) 0.1548(3) 0.9840(6) 0.0580(16) Uani 1 1 d . . . . .
H14A H 0.2575 0.1710 1.0697 0.087 Uiso 1 1 calc R U . . .
H14B H 0.2608 0.1066 0.9811 0.087 Uiso 1 1 calc R U . . .
H14C H 0.2329 0.1739 0.9102 0.087 Uiso 1 1 calc R U . . .
C15 C 0.3808(3) 0.1507(3) 1.0706(5) 0.0579(16) Uani 1 1 d . . . . .
H15A H 0.4198 0.1663 1.0482 0.087 Uiso 1 1 calc R U . . .
H15B H 0.3806 0.1024 1.0727 0.087 Uiso 1 1 calc R U . . .
H15C H 0.3781 0.1679 1.1587 0.087 Uiso 1 1 calc R U . . .
C17 C 0.5000 0.4289(6) 0.2500 0.120(5) Uani 1 2 d DS TU P . .
H17A H 0.5320 0.4270 0.1963 0.180 Uiso 0.5 1 calc R U P B -1
H17B H 0.5195 0.4437 0.3410 0.180 Uiso 0.5 1 calc R U P B -1
H17C H 0.4668 0.4599 0.2088 0.180 Uiso 0.5 1 calc R U P B -1
N10 N 0.4729(6) 0.3634(6) 0.2558(14) 0.100(4) Uani 0.5 1 d D U P C -1
C18 C 0.5000 0.2987(8) 0.2500 0.207(10) Uani 1 2 d DS TU P . .
H18A H 0.4903 0.2826 0.1574 0.311 Uiso 0.5 1 d R U P C -1
H18B H 0.4824 0.2684 0.3066 0.311 Uiso 0.5 1 d R U P C -1
H18C H 0.5458 0.3013 0.2829 0.311 Uiso 0.5 1 d R U P C -1
C16 C 0.4102(7) 0.3575(8) 0.234(2) 0.133(7) Uani 0.5 1 d D U P C -1
H16 H 0.3849 0.3952 0.2048 0.159 Uiso 0.5 1 calc R U P C -1
O6 O 0.3833(5) 0.3046(5) 0.2516(11) 0.090(3) Uani 0.5 1 d D U P C -1
O7 O 0.5926(3) 0.4459(3) 0.9570(6) 0.0326(13) Uani 0.6 1 d G U P D 1
H7A H 0.6011 0.4770 1.0170 0.049 Uiso 0.6 1 d G U P D 1
H7B H 0.5903 0.4662 0.8811 0.049 Uiso 0.6 1 d G U P D 1
O8 O 0.5892(5) 0.4305(5) 1.0139(11) 0.049(3) Uani 0.4 1 d G U P E 2
H8A H 0.5814 0.4137 1.0866 0.074 Uiso 0.4 1 d G U P E 2
H8B H 0.5555 0.4285 0.9498 0.074 Uiso 0.4 1 d G U P E 2
N5 N 0.4579(3) 0.3986(4) 0.9074(11) 0.020(2) Uani 0.56(3) 1 d . U P A 2
N7 N 0.4064(3) 0.4357(4) 0.9034(11) 0.019(2) Uani 0.56(3) 1 d . U P A 2
H3B H 0.343(3) 0.387(3) 0.470(6) 0.08(2) Uiso 1 1 d . . . . .

loop_
_atom_site_aniso_label
_atom_site_aniso_U_11
_atom_site_aniso_U_22
_atom_site_aniso_U_33
_atom_site_aniso_U_23
_atom_site_aniso_U_13
_atom_site_aniso_U_12
Mn1 0.0109(3) 0.0121(3) 0.0156(3) -0.0022(2) 0.0008(2) 0.0004(2)
Mn2 0.0102(4) 0.0124(4) 0.0206(4) 0.000 -0.0020(3) 0.000
O1 0.0136(12) 0.0148(12) 0.0197(13) -0.0066(10) 0.0008(10) 0.0028(10)
O4 0.0138(13) 0.0210(14) 0.0258(13) -0.0094(11) -0.0001(10) 0.0025(10)
O5 0.0102(13) 0.0309(16) 0.0348(15) -0.0110(12) 0.0032(11) -0.0010(11)
O2 0.0291(16) 0.0303(16) 0.0307(15) 0.0136(12) 0.0090(13) 0.0065(13)
O3 0.050(2) 0.0328(18) 0.0319(17) 0.0107(14) 0.0159(15) -0.0045(16)
N2 0.0147(15) 0.0154(15) 0.0184(15) -0.0045(12) 0.0028(12) -0.0003(12)
N8 0.0217(10) 0.0219(10) 0.0257(10) -0.0038(8) 0.0032(8) 0.0006(8)
N1 0.0195(10) 0.0199(10) 0.0234(10) -0.0033(8) 0.0022(8) 0.0013(8)
N9 0.035(2) 0.045(2) 0.0311(19) 0.0176(17) 0.0138(16) 0.0082(18)
N3 0.0255(11) 0.0265(11) 0.0305(11) -0.0054(8) 0.0032(8) 0.0011(8)
C4 0.0136(17) 0.0172(17) 0.0138(16) -0.0014(13) 0.0019(13) -0.0004(14)
C7 0.0176(18) 0.0178(18) 0.0162(17) -0.0012(14) 0.0039(14) 0.0052(15)
C2 0.0140(18) 0.0127(17) 0.0162(16) -0.0024(13) 0.0037(13) 0.0034(13)
C12 0.0178(18) 0.0155(17) 0.0147(16) -0.0015(13) 0.0037(14) 0.0034(14)
C3 0.0163(18) 0.0124(17) 0.0162(16) 0.0010(13) 0.0051(14) 0.0017(14)
N6 0.021(3) 0.022(3) 0.022(3) -0.0005(10) 0.0050(11) -0.0001(10)
C6 0.0139(18) 0.0218(19) 0.0199(18) -0.0003(14) 0.0035(14) 0.0028(15)
C11 0.019(2) 0.024(2) 0.0236(19) -0.0053(16) 0.0016(15) 0.0022(16)
C8 0.019(2) 0.027(2) 0.0225(19) -0.0069(16) 0.0028(15) 0.0068(16)
C5 0.0148(19) 0.0169(18) 0.0197(17) 0.0019(14) 0.0027(14) 0.0011(14)
N4 0.021(3) 0.021(3) 0.021(3) -0.0008(10) 0.0045(11) 0.0001(10)
C9 0.028(2) 0.024(2) 0.029(2) -0.0088(17) 0.0038(17) 0.0100(17)
C1 0.0259(12) 0.0258(12) 0.0289(12) -0.0033(9) 0.0041(9) 0.0005(9)
C13 0.029(2) 0.030(2) 0.029(2) 0.0078(18) 0.0136(18) 0.0061(18)
C10 0.031(2) 0.020(2) 0.027(2) -0.0082(16) -0.0029(17) 0.0042(17)
C14 0.049(3) 0.078(4) 0.053(3) 0.026(3) 0.024(3) -0.003(3)
C15 0.059(4) 0.078(4) 0.038(3) 0.028(3) 0.014(2) 0.021(3)
C17 0.139(11) 0.107(10) 0.102(9) 0.000 0.003(8) 0.000
N10 0.085(7) 0.124(8) 0.098(7) 0.005(7) 0.033(6) -0.036(6)
C18 0.209(17) 0.172(16) 0.247(18) 0.000 0.064(14) 0.000
C16 0.118(10) 0.136(11) 0.144(10) 0.006(9) 0.028(8) -0.010(8)
O6 0.094(7) 0.072(6) 0.125(8) -0.022(6) 0.071(6) -0.026(5)
O7 0.0296(19) 0.0309(19) 0.0364(19) -0.0083(16) 0.0051(16) 0.0019(16)
O8 0.049(3) 0.048(3) 0.050(3) -0.0030(19) 0.010(2) 0.0020(19)
N5 0.020(2) 0.020(2) 0.020(2) -0.0008(10) 0.0036(10) -0.0007(10)
N7 0.019(2) 0.019(2) 0.019(2) -0.0006(10) 0.0035(10) -0.0001(10)

loop_
_atom_type_symbol
_atom_type_description
_atom_type_scat_dispersion_real
_atom_type_scat_dispersion_imag
_atom_type_scat_source
C C 0.0033 0.0016 'International Tables Vol C Tables 4.2.6.8 and 6.1.1.4'
H H 0.0000 0.0000 'International Tables Vol C Tables 4.2.6.8 and 6.1.1.4'
Mn Mn 0.3368 0.7283 'International Tables Vol C Tables 4.2.6.8 and 6.1.1.4'
N N 0.0061 0.0033 'International Tables Vol C Tables 4.2.6.8 and 6.1.1.4'
O O 0.0106 0.0060 'International Tables Vol C Tables 4.2.6.8 and 6.1.1.4'

loop_
_geom_angle_atom_site_label_1
_geom_angle_atom_site_label_2
_geom_angle_atom_site_label_3
_geom_angle
_geom_angle_site_symmetry_1
_geom_angle_site_symmetry_3
_geom_angle_publ_flag
O1 Mn1 O1 79.15(9) . 7_556 ?
O1 Mn1 O4 154.61(9) . 7_556 ?
O1 Mn1 N2 67.96(9) . . ?
O1 Mn1 N2 146.41(10) 7_556 . ?
O1 Mn1 N1 147.89(10) 7_556 . ?
O1 Mn1 N1 132.96(10) . . ?
O4 Mn1 O1 75.80(9) 7_556 7_556 ?
O4 Mn1 N2 137.40(10) 7_556 . ?
O4 Mn1 N1 72.16(10) 7_556 . ?
O2 Mn1 O1 87.09(10) . . ?
O2 Mn1 O1 93.55(10) . 7_556 ?
O2 Mn1 O4 90.38(10) . 7_556 ?
O2 Mn1 N2 91.49(11) . . ?
O2 Mn1 N1 88.68(11) . . ?
O3 Mn1 O1 86.70(12) . 7_556 ?
O3 Mn1 O1 89.02(12) . . ?
O3 Mn1 O4 93.57(12) . 7_556 ?
O3 Mn1 O2 175.98(12) . . ?
O3 Mn1 N2 86.11(12) . . ?
O3 Mn1 N1 93.24(13) . . ?
N1 Mn1 N2 65.35(10) . . ?
O4 Mn2 O4 145.05(14) 7_556 8_556 ?
O4 Mn2 C5 29.33(10) 8_556 8_556 ?
O4 Mn2 C5 122.06(11) 7_556 8_556 ?
O4 Mn2 C5 122.06(11) 8_556 7_556 ?
O4 Mn2 C5 29.33(10) 7_556 7_556 ?
O5 Mn2 O4 96.99(10) 8_556 7_556 ?
O5 Mn2 O4 58.81(9) 8_556 8_556 ?
O5 Mn2 O4 58.81(9) 7_556 7_556 ?
O5 Mn2 O4 96.99(10) 7_556 8_556 ?
O5 Mn2 O5 97.44(16) 7_556 8_556 ?
O5 Mn2 C5 29.54(11) 7_556 7_556 ?
O5 Mn2 C5 29.54(11) 8_556 8_556 ?
O5 Mn2 C5 96.93(11) 8_556 7_556 ?
O5 Mn2 C5 96.93(11) 7_556 8_556 ?
N3 Mn2 O4 82.09(11) . 7_556 ?
N3 Mn2 O4 123.83(11) 2_656 7_556 ?
N3 Mn2 O4 82.09(11) 2_656 8_556 ?
N3 Mn2 O4 123.83(11) . 8_556 ?
N3 Mn2 O5 99.64(12) . 8_556 ?
N3 Mn2 O5 99.64(12) 2_656 7_556 ?
N3 Mn2 O5 138.87(11) 2_656 8_556 ?
N3 Mn2 O5 138.87(11) . 7_556 ?
N3 Mn2 N3 91.50(19) 2_656 . ?
N3 Mn2 C5 110.91(12) 2_656 8_556 ?
N3 Mn2 C5 115.82(12) . 8_556 ?
N3 Mn2 C5 115.82(12) 2_656 7_556 ?
N3 Mn2 C5 110.91(12) . 7_556 ?
C5 Mn2 C5 110.79(16) 7_556 8_556 ?
Mn1 O1 Mn1 100.85(9) . 7_556 ?
C3 O1 Mn1 122.2(2) . . ?
C3 O1 Mn1 136.4(2) . 7_556 ?
Mn2 O4 Mn1 130.30(12) 7_556 7_556 ?
C5 O4 Mn1 137.0(2) . 7_556 ?
C5 O4 Mn2 89.9(2) . 7_556 ?
C5 O5 Mn2 91.6(2) . 7_556 ?
C13 O2 Mn1 122.5(3) . . ?
Mn1 O3 H3A 110.2 . . ?
Mn1 O3 H3B 113(4) . . ?
H3A O3 H3B 115.5 . . ?
N8 N2 Mn1 123.5(2) . . ?
N8 N2 C2 119.4(3) . . ?
C2 N2 Mn1 117.1(2) . . ?
N2 N8 C1 109.0(3) . . ?
N3 N1 Mn1 137.3(2) . . ?
C1 N1 Mn1 118.3(3) . . ?
C1 N1 N3 104.0(3) . . ?
C13 N9 C14 121.4(4) . . ?
C13 N9 C15 120.5(4) . . ?
C15 N9 C14 118.0(4) . . ?
N1 N3 Mn2 117.9(2) . . ?
N1 N3 N4 108.5(4) . . ?
N4 N3 Mn2 128.7(5) . . ?
N5 N3 Mn2 132.8(4) . . ?
N5 N3 N1 109.3(4) . . ?
C3 C4 C5 123.0(3) . . ?
C6 C4 C3 120.7(3) . . ?
C6 C4 C5 116.1(3) . . ?
C12 C7 C6 118.9(3) . . ?
C8 C7 C12 121.2(3) . . ?
C8 C7 C6 119.9(3) . . ?
N2 C2 C12 126.1(3) . . ?
N2 C2 C3 111.7(3) . . ?
C3 C2 C12 122.2(3) . . ?
C7 C12 C2 117.8(3) . . ?
C7 C12 C11 116.4(3) . . ?
C11 C12 C2 125.7(3) . . ?
O1 C3 C4 122.6(3) . . ?
O1 C3 C2 120.9(3) . . ?
C2 C3 C4 116.5(3) . . ?
N4 N6 C1 105.1(7) . . ?
C4 C6 C7 123.6(3) . . ?
C4 C6 H6 118.2 . . ?
C7 C6 H6 118.2 . . ?
C12 C11 H11 119.4 . . ?
C10 C11 C12 121.2(4) . . ?
C10 C11 H11 119.4 . . ?
C7 C8 H8 119.7 . . ?
C9 C8 C7 120.7(4) . . ?
C9 C8 H8 119.7 . . ?
O4 C5 Mn2 60.81(18) . 7_556 ?
O4 C5 O5 119.5(3) . . ?
O4 C5 C4 120.9(3) . . ?
O5 C5 Mn2 58.89(18) . 7_556 ?
O5 C5 C4 119.5(3) . . ?
C4 C5 Mn2 172.2(2) . 7_556 ?
N6 N4 N3 108.7(7) . . ?
C8 C9 H9 120.6 . . ?
C8 C9 C10 118.7(4) . . ?
C10 C9 H9 120.6 . . ?
N1 C1 N8 123.8(4) . . ?
N1 C1 N6 111.7(5) . . ?
N1 C1 N7 112.6(4) . . ?
N6 C1 N8 122.5(5) . . ?
N7 C1 N8 123.1(4) . . ?
O2 C13 N9 124.8(4) . . ?
O2 C13 H13 117.6 . . ?
N9 C13 H13 117.6 . . ?
C11 C10 C9 121.7(4) . . ?
C11 C10 H10 119.1 . . ?
C9 C10 H10 119.1 . . ?
N9 C14 H14A 109.5 . . ?
N9 C14 H14B 109.5 . . ?
N9 C14 H14C 109.5 . . ?
H14A C14 H14B 109.5 . . ?
H14A C14 H14C 109.5 . . ?
H14B C14 H14C 109.5 . . ?
N9 C15 H15A 109.5 . . ?
N9 C15 H15B 109.5 . . ?
N9 C15 H15C 109.5 . . ?
H15A C15 H15B 109.5 . . ?
H15A C15 H15C 109.5 . . ?
H15B C15 H15C 109.5 . . ?
H17A C17 H17B 109.5 . . ?
H17A C17 H17C 109.5 . . ?
H17B C17 H17C 109.5 . . ?
N10 C17 H17A 109.5 . . ?
N10 C17 H17B 109.5 . . ?
N10 C17 H17C 109.5 . . ?
C18 N10 C17 130.6(11) . . ?
C16 N10 C17 118.8(11) . . ?
C16 N10 C18 108.9(11) . . ?
N10 C18 H18A 109.9 . . ?
N10 C18 H18B 109.2 . . ?
N10 C18 H18C 109.4 . . ?
H18A C18 H18B 109.5 . . ?
H18A C18 H18C 109.5 . . ?
H18B C18 H18C 109.5 . . ?
N10 C16 H16 118.5 . . ?
O6 C16 N10 123.0(15) . . ?
O6 C16 H16 118.5 . . ?
H7A O7 H7B 104.4 . . ?
H8A O8 H8B 109.5 . . ?
N3 N5 N7 109.3(5) . . ?
N5 N7 C1 103.9(5) . . ?

loop_
_geom_bond_atom_site_label_1
_geom_bond_atom_site_label_2
_geom_bond_distance
_geom_bond_site_symmetry_2
_geom_bond_publ_flag
Mn1 O1 2.252(2) 7_556 ?
Mn1 O1 2.230(3) . ?
Mn1 O4 2.242(2) 7_556 ?
Mn1 O2 2.181(3) . ?
Mn1 O3 2.161(3) . ?
Mn1 N2 2.430(3) . ?
Mn1 N1 2.311(3) . ?
Mn2 O4 2.241(2) 8_556 ?
Mn2 O4 2.241(2) 7_556 ?
Mn2 O5 2.199(3) 8_556 ?
Mn2 O5 2.199(3) 7_556 ?
Mn2 N3 2.153(3) 2_656 ?
Mn2 N3 2.153(3) . ?
Mn2 C5 2.567(4) 7_556 ?
Mn2 C5 2.567(4) 8_556 ?
O1 Mn1 2.252(2) 7_556 ?
O1 C3 1.294(4) . ?
O4 Mn1 2.242(2) 7_556 ?
O4 Mn2 2.241(2) 7_556 ?
O4 C5 1.257(4) . ?
O5 Mn2 2.199(3) 7_556 ?
O5 C5 1.266(4) . ?
O2 C13 1.245(5) . ?
O3 H3A 0.8787 . ?
O3 H3B 0.88(7) . ?
N2 N8 1.280(4) . ?
N2 C2 1.366(4) . ?
N8 C1 1.410(5) . ?
N1 N3 1.350(4) . ?
N1 C1 1.318(5) . ?
N9 C13 1.317(5) . ?
N9 C14 1.460(6) . ?
N9 C15 1.448(6) . ?
N3 N4 1.355(10) . ?
N3 N5 1.324(7) . ?
C4 C3 1.442(5) . ?
C4 C6 1.362(5) . ?
C4 C5 1.490(5) . ?
C7 C12 1.416(5) . ?
C7 C6 1.418(5) . ?
C7 C8 1.411(5) . ?
C2 C12 1.456(5) . ?
C2 C3 1.436(5) . ?
C12 C11 1.426(5) . ?
N6 N4 1.316(12) . ?
N6 C1 1.354(10) . ?
C6 H6 0.9500 . ?
C11 H11 0.9500 . ?
C11 C10 1.373(5) . ?
C8 H8 0.9500 . ?
C8 C9 1.377(5) . ?
C5 Mn2 2.567(4) 7_556 ?
C9 H9 0.9500 . ?
C9 C10 1.399(6) . ?
C1 N7 1.347(8) . ?
C13 H13 0.9500 . ?
C10 H10 0.9500 . ?
C14 H14A 0.9800 . ?
C14 H14B 0.9800 . ?
C14 H14C 0.9800 . ?
C15 H15A 0.9800 . ?
C15 H15B 0.9800 . ?
C15 H15C 0.9800 . ?
C17 H17A 0.9800 . ?
C17 H17B 0.9800 . ?
C17 H17C 0.9800 . ?
C17 N10 1.459(8) . ?
N10 C18 1.445(8) . ?
N10 C16 1.340(9) . ?
C18 H18A 0.9800 . ?
C18 H18B 0.9800 . ?
C18 H18C 0.9801 . ?
C16 H16 0.9500 . ?
C16 O6 1.253(9) . ?
O7 H7A 0.8700 . ?
O7 H7B 0.8703 . ?
O8 H8A 0.8697 . ?
O8 H8B 0.8696 . ?
N5 N7 1.343(9) . ?

loop_
_geom_torsion_atom_site_label_1
_geom_torsion_atom_site_label_2
_geom_torsion_atom_site_label_3
_geom_torsion_atom_site_label_4
_geom_torsion
_geom_torsion_site_symmetry_1
_geom_torsion_site_symmetry_2
_geom_torsion_site_symmetry_3
_geom_torsion_site_symmetry_4
_geom_torsion_publ_flag
Mn1 O1 C3 C4 13.6(5) 7_556 . . . ?
Mn1 O1 C3 C4 -176.6(2) . . . . ?
Mn1 O1 C3 C2 -167.6(2) 7_556 . . . ?
Mn1 O1 C3 C2 2.2(4) . . . . ?
Mn1 O4 C5 Mn2 -161.2(4) 7_556 . . 7_556 ?
Mn1 O4 C5 O5 -156.5(3) 7_556 . . . ?
Mn1 O4 C5 C4 27.7(5) 7_556 . . . ?
Mn1 O2 C13 N9 178.9(3) . . . . ?
Mn1 N2 N8 C1 -2.0(4) . . . . ?
Mn1 N2 C2 C12 -176.3(3) . . . . ?
Mn1 N2 C2 C3 4.3(4) . . . . ?
Mn1 N1 N3 Mn2 1.1(5) . . . . ?
Mn1 N1 N3 N4 158.3(7) . . . . ?
Mn1 N1 N3 N5 -178.9(6) . . . . ?
Mn1 N1 C1 N8 4.8(5) . . . . ?
Mn1 N1 C1 N6 -159.5(8) . . . . ?
Mn1 N1 C1 N7 177.2(6) . . . . ?
Mn2 O4 C5 O5 4.7(3) 7_556 . . . ?
Mn2 O4 C5 C4 -171.1(3) 7_556 . . . ?
Mn2 O5 C5 O4 -4.8(4) 7_556 . . . ?
Mn2 O5 C5 C4 171.1(3) 7_556 . . . ?
Mn2 N3 N4 N6 162.2(6) . . . . ?
Mn2 N3 N5 N7 173.5(5) . . . . ?
N2 N8 C1 N1 -1.8(5) . . . . ?
N2 N8 C1 N6 160.8(9) . . . . ?
N2 N8 C1 N7 -173.4(7) . . . . ?
N2 C2 C12 C7 -174.8(3) . . . . ?
N2 C2 C12 C11 6.1(6) . . . . ?
N2 C2 C3 O1 -4.3(5) . . . . ?
N2 C2 C3 C4 174.6(3) . . . . ?
N8 N2 C2 C12 3.8(5) . . . . ?
N8 N2 C2 C3 -175.7(3) . . . . ?
N8 C1 N7 N5 178.0(5) . . . . ?
N1 N3 N4 N6 8.2(9) . . . . ?
N1 N3 N5 N7 -6.4(8) . . . . ?
N1 C1 N7 N5 5.5(8) . . . . ?
N3 N1 C1 N8 178.4(4) . . . . ?
N3 N1 C1 N6 14.2(8) . . . . ?
N3 N1 C1 N7 -9.2(7) . . . . ?
N3 N5 N7 C1 0.7(8) . . . . ?
C7 C12 C11 C10 -0.2(5) . . . . ?
C7 C8 C9 C10 -1.5(6) . . . . ?
C2 N2 N8 C1 177.9(3) . . . . ?
C2 C12 C11 C10 178.9(4) . . . . ?
C12 C7 C6 C4 -3.2(5) . . . . ?
C12 C7 C8 C9 1.8(6) . . . . ?
C12 C2 C3 O1 176.2(3) . . . . ?
C12 C2 C3 C4 -4.9(5) . . . . ?
C12 C11 C10 C9 0.5(6) . . . . ?
C3 C4 C6 C7 2.9(5) . . . . ?
C3 C4 C5 O4 -13.5(5) . . . . ?
C3 C4 C5 O5 170.6(3) . . . . ?
C3 C2 C12 C7 4.6(5) . . . . ?
C3 C2 C12 C11 -174.5(3) . . . . ?
C6 C4 C3 O1 -180.0(3) . . . . ?
C6 C4 C3 C2 1.2(5) . . . . ?
C6 C4 C5 O4 161.3(3) . . . . ?
C6 C4 C5 O5 -14.6(5) . . . . ?
C6 C7 C12 C2 -0.6(5) . . . . ?
C6 C7 C12 C11 178.6(3) . . . . ?
C6 C7 C8 C9 -177.7(4) . . . . ?
C8 C7 C12 C2 179.9(3) . . . . ?
C8 C7 C12 C11 -0.9(5) . . . . ?
C8 C7 C6 C4 176.4(3) . . . . ?
C8 C9 C10 C11 0.4(6) . . . . ?
C5 C4 C3 O1 -5.4(5) . . . . ?
C5 C4 C3 C2 175.7(3) . . . . ?
C5 C4 C6 C7 -172.0(3) . . . . ?
N4 N6 C1 N8 -173.9(6) . . . . ?
N4 N6 C1 N1 -9.4(9) . . . . ?
C1 N1 N3 Mn2 -170.6(3) . . . . ?
C1 N1 N3 N4 -13.4(8) . . . . ?
C1 N1 N3 N5 9.4(7) . . . . ?
C1 N6 N4 N3 0.5(10) . . . . ?
C14 N9 C13 O2 0.3(7) . . . . ?
C15 N9 C13 O2 178.0(5) . . . . ?
C17 N10 C16 O6 -172.0(16) . . . . ?
C18 N10 C16 O6 21(3) . . . . ?
